data_4346139
loop_
_publ_author_name
'Brown, Christopher C.'
'Rominger, Frank'
'Limbach, Michael'
'Hofmann, Peter'

_publ_section_title
;
 Bulky N-Phosphino-Functionalized N-Heterocyclic Carbene Ligands:
 Synthesis, Ruthenium Coordination Chemistry, and Ruthenium Alkylidene
 Complexes for Olefin Metathesis.
;
_journal_issue 21
_journal_name_full 'Inorganic chemistry'
_journal_page_first 10126
_journal_page_last 10140
_journal_paper_doi 10.1021/acs.inorgchem.5b00513
_journal_volume 54
_journal_year 2015
_chemical_formula_sum 'C32 H42 Cl6 N2 P2 Ru'
_chemical_formula_weight 830.39
_chemical_name_common 'in manuscript 3a'
_space_group_IT_number 14
_space_group_name_Hall '-P 2yn'
_space_group_name_H-M_alt 'P 1 21/n 1'
_symmetry_cell_setting monoclinic
_symmetry_space_group_name_H-M 'P 1 21/n 1'
_atom_sites_solution_hydrogens geom
_atom_sites_solution_primary direct
_atom_sites_solution_secondary difmap
_audit_creation_method SHELXL-97
_cell_angle_alpha 90.00
_cell_angle_beta 95.333(2)
_cell_angle_gamma 90.00
_cell_formula_units_Z 4
_cell_length_a 9.9759(7)
_cell_length_b 16.3832(12)
_cell_length_c 23.1814(17)
_cell_measurement_reflns_used 5284
_cell_measurement_temperature 200(2)
_cell_measurement_theta_max 21.38
_cell_measurement_theta_min 2.16
_cell_volume 3772.3(5)
_computing_cell_refinement 'Bruker SAINT'
_computing_data_collection 'Bruker APEX2'
_computing_data_reduction 'Bruker SAINT'
_computing_molecular_graphics 'Bruker SHELXTL'
_computing_publication_material 'Bruker SHELXTL'
_computing_structure_refinement 'SHELXL-97 (Sheldrick, 2008)'
_computing_structure_solution 'SHELXS-97 (Sheldrick, 2008)'
_diffrn_ambient_temperature 200(2)
_diffrn_measured_fraction_theta_full 1.000
_diffrn_measured_fraction_theta_max 1.000
_diffrn_measurement_device_type 'Bruker APEX-II Quazar'
_diffrn_measurement_method '\f and \w scans'
_diffrn_radiation_monochromator mirror
_diffrn_radiation_source 'ImuS microsource'
_diffrn_radiation_type MoK\a
_diffrn_radiation_wavelength 0.71073
_diffrn_reflns_av_R_equivalents 0.0940
_diffrn_reflns_av_sigmaI/netI 0.0780
_diffrn_reflns_limit_h_max 11
_diffrn_reflns_limit_h_min -11
_diffrn_reflns_limit_k_max 18
_diffrn_reflns_limit_k_min -18
_diffrn_reflns_limit_l_max 25
_diffrn_reflns_limit_l_min -26
_diffrn_reflns_number 33690
_diffrn_reflns_theta_full 23.81
_diffrn_reflns_theta_max 23.81
_diffrn_reflns_theta_min 1.52
_exptl_absorpt_coefficient_mu 0.950
_exptl_absorpt_correction_T_max 0.9540
_exptl_absorpt_correction_T_min 0.9279
_exptl_absorpt_correction_type multi-scan
_exptl_absorpt_process_details
;
Sheldrick, G. M. (2008). <i>SADABS</i>. University of G\"ottingen, Germany.
;
_exptl_crystal_colour violet
_exptl_crystal_density_diffrn 1.462
_exptl_crystal_density_method 'not measured'
_exptl_crystal_description polyhedron
_exptl_crystal_F_000 1696
_exptl_crystal_size_max 0.08
_exptl_crystal_size_mid 0.07
_exptl_crystal_size_min 0.05
_refine_diff_density_max 0.831
_refine_diff_density_min -1.108
_refine_diff_density_rms 0.121
_refine_ls_extinction_method none
_refine_ls_goodness_of_fit_ref 1.077
_refine_ls_hydrogen_treatment constr
_refine_ls_matrix_type full
_refine_ls_number_parameters 417
_refine_ls_number_reflns 5796
_refine_ls_number_restraints 27
_refine_ls_restrained_S_all 1.076
_refine_ls_R_factor_all 0.0967
_refine_ls_R_factor_gt 0.0607
_refine_ls_shift/su_max 0.001
_refine_ls_shift/su_mean 0.000
_refine_ls_structure_factor_coef Fsqd
_refine_ls_weighting_details 'calc w=1/[\s^2^(Fo^2^)+(0.0505P)^2^+18.8321P] where P=(Fo^2^+2Fc^2^)/3'
_refine_ls_weighting_scheme calc
_refine_ls_wR_factor_gt 0.1325
_refine_ls_wR_factor_ref 0.1470
_reflns_number_gt 4147
_reflns_number_total 5796
_reflns_threshold_expression >2sigma(I)
_cod_data_source_file ic5b00513_si_002.cif
_cod_data_source_block chb4
_cod_depositor_comments
;
The following automatic conversions were performed:

data item '_symmetry_cell_setting' value 'Monoclinic' was changed to
'monoclinic' in accordance with the
/home/saulius/struct/COD-crude-data/automatic-downloads/DataCite-retrospective/ACS/depositions/lib/dictionaries/cif_core.dic
dictionary named 'cif_core.dic' version 2.4.2 last updated on
2011-04-26.

Automatic conversion script
Id: cif_fix_values 6909 2019-04-08 15:41:33Z antanas 
;
_cod_original_sg_symbol_H-M P2(1)/n
_cod_database_code 4346139

loop_
_symmetry_equiv_pos_as_xyz
'x, y, z'
'-x+1/2, y+1/2, -z+1/2'
'-x, -y, -z'
'x-1/2, -y-1/2, z-1/2'

loop_
_atom_site_label
_atom_site_type_symbol
_atom_site_fract_x
_atom_site_fract_y
_atom_site_fract_z
_atom_site_U_iso_or_equiv
_atom_site_adp_type
_atom_site_occupancy
_atom_site_symmetry_multiplicity
_atom_site_calc_flag
_atom_site_refinement_flags
_atom_site_disorder_assembly
_atom_site_disorder_group
Ru1 Ru -0.06882(5) 1.42954(3) 0.24484(2) 0.01718(17) Uani 1 1 d . . .
Cl1 Cl -0.29096(17) 1.48760(11) 0.24057(9) 0.0322(5) Uani 1 1 d . . .
Cl2 Cl 0.03632(18) 1.55344(10) 0.28902(8) 0.0288(4) Uani 1 1 d . . .
P1 P 0.07635(18) 1.32785(11) 0.27957(8) 0.0215(4) Uani 1 1 d . . .
P2 P -0.02124(17) 1.45625(11) 0.15488(8) 0.0195(4) Uani 1 1 d . . .
C1 C -0.1410(6) 1.3182(4) 0.2258(3) 0.0211(16) Uani 1 1 d . . .
N2 N -0.0469(6) 1.2625(3) 0.2476(2) 0.0231(14) Uani 1 1 d . . .
C3 C -0.0961(8) 1.1822(4) 0.2402(3) 0.0293(18) Uani 1 1 d . . .
H3 H -0.0511 1.1332 0.2523 0.035 Uiso 1 1 calc R . .
C4 C -0.2198(8) 1.1893(4) 0.2124(3) 0.0306(19) Uani 1 1 d . . .
H4 H -0.2783 1.1455 0.2004 0.037 Uiso 1 1 calc R . .
N5 N -0.2477(6) 1.2722(3) 0.2042(2) 0.0221(14) Uani 1 1 d . . .
C6 C -0.3717(7) 1.3027(5) 0.1734(3) 0.034(2) Uani 1 1 d . . .
H6A H -0.3868 1.3592 0.1852 0.052 Uiso 1 1 calc R . .
H6B H -0.4475 1.2687 0.1829 0.052 Uiso 1 1 calc R . .
H6C H -0.3643 1.3008 0.1316 0.052 Uiso 1 1 calc R . .
C11 C 0.2397(7) 1.2779(4) 0.2670(3) 0.0297(18) Uani 1 1 d . . .
C12 C 0.3537(7) 1.3391(5) 0.2839(4) 0.039(2) Uani 1 1 d . . .
H12A H 0.3379 1.3894 0.2615 0.058 Uiso 1 1 calc R . .
H12B H 0.4401 1.3153 0.2758 0.058 Uiso 1 1 calc R . .
H12C H 0.3558 1.3516 0.3254 0.058 Uiso 1 1 calc R . .
C13 C 0.2647(8) 1.1996(5) 0.3020(4) 0.042(2) Uani 1 1 d . . .
H13A H 0.2674 1.2121 0.3434 0.063 Uiso 1 1 calc R . .
H13B H 0.3508 1.1756 0.2936 0.063 Uiso 1 1 calc R . .
H13C H 0.1919 1.1607 0.2915 0.063 Uiso 1 1 calc R . .
C14 C 0.2358(8) 1.2576(5) 0.2026(3) 0.035(2) Uani 1 1 d . . .
H14A H 0.2195 1.3076 0.1798 0.052 Uiso 1 1 calc R . .
H14B H 0.1633 1.2185 0.1922 0.052 Uiso 1 1 calc R . .
H14C H 0.3221 1.2338 0.1944 0.052 Uiso 1 1 calc R . .
C15 C 0.0421(7) 1.3244(4) 0.3579(3) 0.0270(18) Uani 1 1 d . . .
C16 C -0.0869(8) 1.3740(5) 0.3604(3) 0.0310(19) Uani 1 1 d . . .
H16A H -0.0744 1.4286 0.3445 0.046 Uiso 1 1 calc R . .
H16B H -0.1079 1.3787 0.4008 0.046 Uiso 1 1 calc R . .
H16C H -0.1613 1.3465 0.3376 0.046 Uiso 1 1 calc R . .
C17 C 0.1576(8) 1.3692(5) 0.3946(3) 0.041(2) Uani 1 1 d . . .
H17A H 0.1704 1.4235 0.3782 0.061 Uiso 1 1 calc R . .
H17B H 0.2410 1.3377 0.3943 0.061 Uiso 1 1 calc R . .
H17C H 0.1343 1.3748 0.4346 0.061 Uiso 1 1 calc R . .
C18 C 0.0187(8) 1.2390(5) 0.3825(4) 0.039(2) Uani 1 1 d . . .
H18A H 0.1008 1.2064 0.3817 0.058 Uiso 1 1 calc R . .
H18B H -0.0554 1.2123 0.3590 0.058 Uiso 1 1 calc R . .
H18C H -0.0043 1.2440 0.4226 0.058 Uiso 1 1 calc R . .
C21 C -0.1133(7) 1.3934(4) 0.0991(3) 0.0242(17) Uani 1 1 d . . .
C22 C -0.2148(7) 1.4246(5) 0.0602(3) 0.0318(18) Uani 1 1 d . . .
H22 H -0.2350 1.4812 0.0609 0.038 Uiso 1 1 calc R . .
C23 C -0.2875(8) 1.3743(6) 0.0203(4) 0.046(2) Uani 1 1 d . . .
H23 H -0.3550 1.3961 -0.0070 0.055 Uiso 1 1 calc R . .
C24 C -0.2582(10) 1.2908(6) 0.0216(4) 0.050(3) Uani 1 1 d . . .
H24 H -0.3090 1.2553 -0.0045 0.060 Uiso 1 1 calc R . .
C25 C -0.1591(9) 1.2591(5) 0.0591(3) 0.039(2) Uani 1 1 d . . .
H25 H -0.1397 1.2023 0.0586 0.047 Uiso 1 1 calc R . .
C26 C -0.0870(8) 1.3100(5) 0.0978(3) 0.0303(18) Uani 1 1 d . . .
H26 H -0.0179 1.2877 0.1242 0.036 Uiso 1 1 calc R . .
C31 C 0.1530(7) 1.4504(4) 0.1368(3) 0.0226(17) Uani 1 1 d . . .
C32 C 0.1900(8) 1.4181(5) 0.0857(3) 0.036(2) Uani 1 1 d . . .
H32 H 0.1242 1.3927 0.0594 0.043 Uiso 1 1 calc R . .
C33 C 0.3211(8) 1.4223(5) 0.0726(4) 0.046(2) Uani 1 1 d . . .
H33 H 0.3455 1.3994 0.0374 0.055 Uiso 1 1 calc R . .
C34 C 0.4193(8) 1.4602(5) 0.1107(4) 0.046(2) Uani 1 1 d . . .
H34 H 0.5098 1.4643 0.1014 0.056 Uiso 1 1 calc R . .
C35 C 0.3826(7) 1.4910(5) 0.1612(4) 0.036(2) Uani 1 1 d . . .
H35 H 0.4487 1.5156 0.1878 0.043 Uiso 1 1 calc R . .
C36 C 0.2508(7) 1.4871(4) 0.1747(3) 0.0312(19) Uani 1 1 d . . .
H36 H 0.2269 1.5097 0.2101 0.037 Uiso 1 1 calc R . .
C41 C -0.0580(7) 1.5617(4) 0.1305(3) 0.0226(16) Uani 1 1 d . . .
C42 C -0.0130(8) 1.5883(5) 0.0783(3) 0.038(2) Uani 1 1 d . . .
H42 H 0.0343 1.5519 0.0556 0.045 Uiso 1 1 calc R . .
C43 C -0.0373(9) 1.6675(5) 0.0598(4) 0.041(2) Uani 1 1 d . . .
H43 H -0.0084 1.6850 0.0239 0.049 Uiso 1 1 calc R . .
C44 C -0.1029(9) 1.7209(5) 0.0929(4) 0.045(2) Uani 1 1 d . . .
H44 H -0.1188 1.7754 0.0800 0.054 Uiso 1 1 calc R . .
C45 C -0.1455(8) 1.6963(5) 0.1444(4) 0.043(2) Uani 1 1 d . . .
H45 H -0.1904 1.7337 0.1673 0.051 Uiso 1 1 calc R . .
C46 C -0.1230(7) 1.6165(4) 0.1632(3) 0.0280(18) Uani 1 1 d . . .
H46 H -0.1529 1.5996 0.1990 0.034 Uiso 1 1 calc R . .
C51 C -0.0765(14) 2.0129(12) 0.1286(6) 0.154(7) Uani 1 1 d DU . .
H51A H -0.1027 1.9723 0.1571 0.185 Uiso 1 1 calc R . .
H51B H -0.1394 2.0596 0.1290 0.185 Uiso 1 1 calc R . .
Cl3 Cl -0.0909(8) 1.9698(5) 0.0611(3) 0.228(3) Uani 1 1 d DU . .
Cl4 Cl 0.0865(6) 2.0468(3) 0.1493(3) 0.186(3) Uani 1 1 d DU . .
C52 C 0.4094(19) 1.1009(11) 0.0655(9) 0.082(6) Uani 0.57(3) 1 d PDU A 1
H52A H 0.3536 1.0608 0.0422 0.098 Uiso 0.57(3) 1 calc PR A 1
H52B H 0.3956 1.0918 0.1068 0.098 Uiso 0.57(3) 1 calc PR A 1
Cl5 Cl 0.3571(15) 1.1979(8) 0.0459(6) 0.134(5) Uani 0.57(3) 1 d PDU A 1
Cl6 Cl 0.5775(12) 1.0849(5) 0.0556(4) 0.104(4) Uani 0.57(3) 1 d PDU A 1
C52B C 0.359(5) 1.100(2) 0.062(3) 0.26(4) Uani 0.43(3) 1 d PDU A 2
H52C H 0.3116 1.0536 0.0415 0.308 Uiso 0.43(3) 1 calc PR A 2
H52D H 0.3552 1.0920 0.1039 0.308 Uiso 0.43(3) 1 calc PR A 2
Cl5B Cl 0.278(7) 1.1893(17) 0.0409(13) 0.36(2) Uani 0.43(3) 1 d PDU A 2
Cl6B Cl 0.524(5) 1.101(2) 0.0463(15) 0.35(2) Uani 0.43(3) 1 d PDU A 2

loop_
_atom_site_aniso_label
_atom_site_aniso_U_11
_atom_site_aniso_U_22
_atom_site_aniso_U_33
_atom_site_aniso_U_23
_atom_site_aniso_U_13
_atom_site_aniso_U_12
Ru1 0.0164(3) 0.0134(3) 0.0219(3) -0.0002(3) 0.0026(2) 0.0004(2)
Cl1 0.0176(9) 0.0250(10) 0.0544(13) -0.0024(9) 0.0053(9) 0.0035(8)
Cl2 0.0347(11) 0.0163(10) 0.0346(11) -0.0050(8) -0.0009(8) -0.0044(8)
P1 0.0213(10) 0.0168(10) 0.0262(11) 0.0018(8) 0.0010(8) 0.0002(8)
P2 0.0165(9) 0.0185(10) 0.0234(10) 0.0002(8) 0.0023(8) -0.0008(7)
C1 0.011(4) 0.025(4) 0.028(4) 0.005(3) 0.007(3) 0.001(3)
N2 0.025(3) 0.019(3) 0.024(3) 0.001(3) -0.005(3) 0.001(3)
C3 0.043(5) 0.013(4) 0.032(5) 0.001(3) 0.003(4) -0.007(3)
C4 0.038(5) 0.015(4) 0.040(5) 0.002(3) 0.006(4) -0.006(3)
N5 0.025(3) 0.018(3) 0.023(3) 0.001(3) 0.000(3) -0.004(3)
C6 0.018(4) 0.039(5) 0.046(5) -0.007(4) 0.002(4) -0.006(4)
C11 0.027(4) 0.020(4) 0.042(5) 0.001(4) 0.002(4) 0.001(3)
C12 0.023(4) 0.036(5) 0.057(6) 0.008(4) 0.001(4) 0.004(4)
C13 0.038(5) 0.034(5) 0.054(6) 0.015(4) 0.006(4) 0.015(4)
C14 0.027(4) 0.031(5) 0.049(5) -0.002(4) 0.013(4) 0.012(4)
C15 0.035(4) 0.026(4) 0.019(4) 0.005(3) -0.003(3) 0.006(3)
C16 0.040(5) 0.032(5) 0.023(4) 0.001(3) 0.008(4) 0.004(4)
C17 0.044(5) 0.045(5) 0.032(5) 0.002(4) -0.006(4) -0.008(4)
C18 0.044(5) 0.029(5) 0.042(5) 0.011(4) 0.003(4) 0.000(4)
C21 0.020(4) 0.031(4) 0.022(4) 0.000(3) 0.007(3) -0.005(3)
C22 0.028(4) 0.038(5) 0.029(4) 0.002(4) 0.000(3) -0.001(4)
C23 0.038(5) 0.068(7) 0.029(5) -0.003(5) -0.010(4) -0.018(5)
C24 0.068(7) 0.051(6) 0.032(5) -0.014(5) 0.001(5) -0.024(5)
C25 0.051(6) 0.035(5) 0.032(5) -0.005(4) 0.008(4) -0.012(4)
C26 0.032(4) 0.030(5) 0.029(5) -0.004(4) 0.004(4) 0.000(4)
C31 0.022(4) 0.020(4) 0.026(4) 0.005(3) 0.006(3) -0.003(3)
C32 0.034(5) 0.041(5) 0.034(5) -0.004(4) 0.010(4) -0.004(4)
C33 0.045(5) 0.050(6) 0.047(5) 0.006(5) 0.027(4) 0.008(5)
C34 0.019(4) 0.046(6) 0.076(7) 0.022(5) 0.018(5) 0.009(4)
C35 0.015(4) 0.026(5) 0.066(6) 0.007(4) 0.003(4) -0.004(3)
C36 0.027(4) 0.025(4) 0.041(5) 0.002(4) -0.002(4) 0.003(3)
C41 0.018(4) 0.023(4) 0.026(4) 0.004(3) -0.001(3) 0.001(3)
C42 0.045(5) 0.034(5) 0.035(5) 0.005(4) 0.008(4) 0.000(4)
C43 0.052(6) 0.037(5) 0.035(5) 0.018(4) 0.010(4) 0.000(4)
C44 0.057(6) 0.022(5) 0.054(6) 0.019(4) -0.006(5) 0.001(4)
C45 0.043(5) 0.034(5) 0.052(6) 0.007(4) 0.009(4) 0.017(4)
C46 0.022(4) 0.031(5) 0.031(5) 0.007(4) 0.001(3) 0.005(3)
C51 0.144(11) 0.22(2) 0.110(11) -0.024(11) 0.054(11) -0.020(13)
Cl3 0.288(8) 0.259(8) 0.149(5) -0.048(5) 0.074(5) -0.058(7)
Cl4 0.157(4) 0.117(4) 0.298(7) -0.066(4) 0.096(4) -0.020(3)
C52 0.128(12) 0.084(12) 0.026(12) 0.025(11) -0.039(11) -0.040(12)
Cl5 0.212(12) 0.080(6) 0.109(9) 0.038(6) 0.006(8) -0.014(6)
Cl6 0.160(8) 0.089(7) 0.066(5) 0.019(4) 0.022(5) -0.032(4)
C52B 0.16(3) 0.15(4) 0.43(10) 0.21(6) -0.09(4) -0.07(2)
Cl5B 0.71(6) 0.135(17) 0.181(19) -0.027(14) -0.18(3) 0.15(3)
Cl6B 0.32(3) 0.54(5) 0.20(3) 0.12(3) 0.12(3) -0.09(3)

loop_
_atom_type_symbol
_atom_type_description
_atom_type_scat_dispersion_real
_atom_type_scat_dispersion_imag
_atom_type_scat_source
C C 0.0033 0.0016 'International Tables Vol C Tables 4.2.6.8 and 6.1.1.4'
H H 0.0000 0.0000 'International Tables Vol C Tables 4.2.6.8 and 6.1.1.4'
N N 0.0061 0.0033 'International Tables Vol C Tables 4.2.6.8 and 6.1.1.4'
P P 0.1023 0.0942 'International Tables Vol C Tables 4.2.6.8 and 6.1.1.4'
Cl Cl 0.1484 0.1585 'International Tables Vol C Tables 4.2.6.8 and 6.1.1.4'
Ru Ru -1.2594 0.8363 'International Tables Vol C Tables 4.2.6.8 and 6.1.1.4'

loop_
_geom_angle_atom_site_label_1
_geom_angle_atom_site_label_2
_geom_angle_atom_site_label_3
_geom_angle
C1 Ru1 P2 94.4(2)
C1 Ru1 P1 67.6(2)
P2 Ru1 P1 106.73(7)
C1 Ru1 Cl1 92.31(19)
P2 Ru1 Cl1 99.19(7)
P1 Ru1 Cl1 147.94(7)
C1 Ru1 Cl2 167.4(2)
P2 Ru1 Cl2 96.20(7)
P1 Ru1 Cl2 102.77(7)
Cl1 Ru1 Cl2 92.65(6)
N2 P1 C11 104.8(3)
N2 P1 C15 102.0(3)
C11 P1 C15 112.1(3)
N2 P1 Ru1 84.27(19)
C11 P1 Ru1 142.3(3)
C15 P1 Ru1 101.2(2)
C31 P2 C21 103.5(3)
C31 P2 C41 98.3(3)
C21 P2 C41 103.8(3)
C31 P2 Ru1 119.7(2)
C21 P2 Ru1 114.5(2)
C41 P2 Ru1 114.7(2)
N5 C1 N2 104.6(6)
N5 C1 Ru1 147.3(5)
N2 C1 Ru1 107.8(4)
C1 N2 C3 110.9(6)
C1 N2 P1 100.3(4)
C3 N2 P1 148.2(5)
C4 C3 N2 105.8(6)
C4 C3 H3 127.1
N2 C3 H3 127.1
C3 C4 N5 108.2(6)
C3 C4 H4 125.9
N5 C4 H4 125.9
C1 N5 C4 110.5(6)
C1 N5 C6 126.1(6)
C4 N5 C6 123.4(6)
N5 C6 H6A 109.5
N5 C6 H6B 109.5
H6A C6 H6B 109.5
N5 C6 H6C 109.5
H6A C6 H6C 109.5
H6B C6 H6C 109.5
C13 C11 C14 109.0(6)
C13 C11 C12 109.4(6)
C14 C11 C12 110.0(6)
C13 C11 P1 112.7(5)
C14 C11 P1 107.7(5)
C12 C11 P1 108.0(5)
C11 C12 H12A 109.5
C11 C12 H12B 109.5
H12A C12 H12B 109.5
C11 C12 H12C 109.5
H12A C12 H12C 109.5
H12B C12 H12C 109.5
C11 C13 H13A 109.5
C11 C13 H13B 109.5
H13A C13 H13B 109.5
C11 C13 H13C 109.5
H13A C13 H13C 109.5
H13B C13 H13C 109.5
C11 C14 H14A 109.5
C11 C14 H14B 109.5
H14A C14 H14B 109.5
C11 C14 H14C 109.5
H14A C14 H14C 109.5
H14B C14 H14C 109.5
C16 C15 C18 108.2(6)
C16 C15 C17 108.2(6)
C18 C15 C17 111.0(6)
C16 C15 P1 104.5(5)
C18 C15 P1 115.7(5)
C17 C15 P1 108.9(5)
C15 C16 H16A 109.5
C15 C16 H16B 109.5
H16A C16 H16B 109.5
C15 C16 H16C 109.5
H16A C16 H16C 109.5
H16B C16 H16C 109.5
C15 C17 H17A 109.5
C15 C17 H17B 109.5
H17A C17 H17B 109.5
C15 C17 H17C 109.5
H17A C17 H17C 109.5
H17B C17 H17C 109.5
C15 C18 H18A 109.5
C15 C18 H18B 109.5
H18A C18 H18B 109.5
C15 C18 H18C 109.5
H18A C18 H18C 109.5
H18B C18 H18C 109.5
C22 C21 C26 118.3(7)
C22 C21 P2 122.6(6)
C26 C21 P2 118.9(6)
C21 C22 C23 121.2(8)
C21 C22 H22 119.4
C23 C22 H22 119.4
C22 C23 C24 118.0(8)
C22 C23 H23 121.0
C24 C23 H23 121.0
C25 C24 C23 121.7(8)
C25 C24 H24 119.1
C23 C24 H24 119.1
C24 C25 C26 119.4(8)
C24 C25 H25 120.3
C26 C25 H25 120.3
C25 C26 C21 121.3(8)
C25 C26 H26 119.3
C21 C26 H26 119.3
C32 C31 C36 118.9(7)
C32 C31 P2 123.6(6)
C36 C31 P2 117.3(6)
C33 C32 C31 120.6(8)
C33 C32 H32 119.7
C31 C32 H32 119.7
C32 C33 C34 120.4(8)
C32 C33 H33 119.8
C34 C33 H33 119.8
C35 C34 C33 118.7(7)
C35 C34 H34 120.7
C33 C34 H34 120.7
C34 C35 C36 121.3(8)
C34 C35 H35 119.4
C36 C35 H35 119.4
C35 C36 C31 120.2(8)
C35 C36 H36 119.9
C31 C36 H36 119.9
C46 C41 C42 118.6(7)
C46 C41 P2 122.2(5)
C42 C41 P2 119.1(6)
C43 C42 C41 120.1(8)
C43 C42 H42 120.0
C41 C42 H42 120.0
C44 C43 C42 120.3(8)
C44 C43 H43 119.9
C42 C43 H43 119.9
C45 C44 C43 120.4(8)
C45 C44 H44 119.8
C43 C44 H44 119.8
C44 C45 C46 119.9(8)
C44 C45 H45 120.1
C46 C45 H45 120.1
C41 C46 C45 120.8(7)
C41 C46 H46 119.6
C45 C46 H46 119.6
Cl3 C51 Cl4 112.3(8)
Cl3 C51 H51A 109.1
Cl4 C51 H51A 109.1
Cl3 C51 H51B 109.1
Cl4 C51 H51B 109.1
H51A C51 H51B 107.9
Cl5 C52 Cl6 112.2(11)
Cl5 C52 H52A 109.2
Cl6 C52 H52A 109.2
Cl5 C52 H52B 109.2
Cl6 C52 H52B 109.2
H52A C52 H52B 107.9
Cl5B C52B Cl6B 111.7(19)
Cl5B C52B H52C 109.3
Cl6B C52B H52C 109.3
Cl5B C52B H52D 109.3
Cl6B C52B H52D 109.3
H52C C52B H52D 107.9

loop_
_geom_bond_atom_site_label_1
_geom_bond_atom_site_label_2
_geom_bond_distance
Ru1 C1 1.996(7)
Ru1 P2 2.2247(19)
Ru1 P1 2.3032(19)
Ru1 Cl1 2.4051(18)
Ru1 Cl2 2.4636(18)
P1 N2 1.743(6)
P1 C11 1.871(7)
P1 C15 1.880(7)
P2 C31 1.829(7)
P2 C21 1.831(7)
P2 C41 1.844(7)
C1 N5 1.361(8)
C1 N2 1.372(8)
N2 C3 1.409(9)
C3 C4 1.343(10)
C3 H3 0.9500
C4 N5 1.395(9)
C4 H4 0.9500
N5 C6 1.458(9)
C6 H6A 0.9800
C6 H6B 0.9800
C6 H6C 0.9800
C11 C13 1.526(10)
C11 C14 1.527(10)
C11 C12 1.540(10)
C12 H12A 0.9800
C12 H12B 0.9800
C12 H12C 0.9800
C13 H13A 0.9800
C13 H13B 0.9800
C13 H13C 0.9800
C14 H14A 0.9800
C14 H14B 0.9800
C14 H14C 0.9800
C15 C16 1.528(10)
C15 C18 1.537(10)
C15 C17 1.551(10)
C16 H16A 0.9800
C16 H16B 0.9800
C16 H16C 0.9800
C17 H17A 0.9800
C17 H17B 0.9800
C17 H17C 0.9800
C18 H18A 0.9800
C18 H18B 0.9800
C18 H18C 0.9800
C21 C22 1.389(10)
C21 C26 1.393(10)
C22 C23 1.391(11)
C22 H22 0.9500
C23 C24 1.399(13)
C23 H23 0.9500
C24 C25 1.357(12)
C24 H24 0.9500
C25 C26 1.379(10)
C25 H25 0.9500
C26 H26 0.9500
C31 C32 1.377(10)
C31 C36 1.389(10)
C32 C33 1.371(11)
C32 H32 0.9500
C33 C34 1.403(12)
C33 H33 0.9500
C34 C35 1.355(12)
C34 H34 0.9500
C35 C36 1.381(10)
C35 H35 0.9500
C36 H36 0.9500
C41 C46 1.376(10)
C41 C42 1.397(10)
C42 C43 1.381(11)
C42 H42 0.9500
C43 C44 1.370(12)
C43 H43 0.9500
C44 C45 1.363(11)
C44 H44 0.9500
C45 C46 1.390(11)
C45 H45 0.9500
C46 H46 0.9500
C51 Cl3 1.711(11)
C51 Cl4 1.742(12)
C51 H51A 0.9900
C51 H51B 0.9900
C52 Cl5 1.720(13)
C52 Cl6 1.733(14)
C52 H52A 0.9900
C52 H52B 0.9900
C52B Cl5B 1.719(15)
C52B Cl6B 1.720(16)
C52B H52C 0.9900
C52B H52D 0.9900

loop_
_geom_torsion_atom_site_label_1
_geom_torsion_atom_site_label_2
_geom_torsion_atom_site_label_3
_geom_torsion_atom_site_label_4
_geom_torsion
C1 Ru1 P1 N2 0.5(3)
P2 Ru1 P1 N2 -87.3(2)
Cl1 Ru1 P1 N2 55.3(3)
Cl2 Ru1 P1 N2 172.1(2)
C1 Ru1 P1 C11 107.4(5)
P2 Ru1 P1 C11 19.5(4)
Cl1 Ru1 P1 C11 162.1(4)
Cl2 Ru1 P1 C11 -81.0(4)
C1 Ru1 P1 C15 -100.6(3)
P2 Ru1 P1 C15 171.6(2)
Cl1 Ru1 P1 C15 -45.8(3)
Cl2 Ru1 P1 C15 71.0(2)
C1 Ru1 P2 C31 -103.0(3)
P1 Ru1 P2 C31 -35.1(3)
Cl1 Ru1 P2 C31 163.9(3)
Cl2 Ru1 P2 C31 70.2(3)
C1 Ru1 P2 C21 20.7(3)
P1 Ru1 P2 C21 88.6(3)
Cl1 Ru1 P2 C21 -72.3(3)
Cl2 Ru1 P2 C21 -166.1(3)
C1 Ru1 P2 C41 140.5(3)
P1 Ru1 P2 C41 -151.6(2)
Cl1 Ru1 P2 C41 47.5(2)
Cl2 Ru1 P2 C41 -46.2(2)
P2 Ru1 C1 N5 -82.2(9)
P1 Ru1 C1 N5 171.5(10)
Cl1 Ru1 C1 N5 17.2(9)
Cl2 Ru1 C1 N5 130.4(9)
P2 Ru1 C1 N2 105.6(4)
P1 Ru1 C1 N2 -0.7(4)
Cl1 Ru1 C1 N2 -155.0(4)
Cl2 Ru1 C1 N2 -41.8(12)
N5 C1 N2 C3 -0.8(8)
Ru1 C1 N2 C3 174.9(5)
N5 C1 N2 P1 -174.8(4)
Ru1 C1 N2 P1 0.9(5)
C11 P1 N2 C1 -143.4(4)
C15 P1 N2 C1 99.6(5)
Ru1 P1 N2 C1 -0.7(4)
C11 P1 N2 C3 47.2(11)
C15 P1 N2 C3 -69.8(10)
Ru1 P1 N2 C3 -170.1(10)
C1 N2 C3 C4 1.4(8)
P1 N2 C3 C4 170.2(8)
N2 C3 C4 N5 -1.4(8)
N2 C1 N5 C4 -0.1(8)
Ru1 C1 N5 C4 -172.5(8)
N2 C1 N5 C6 -176.7(6)
Ru1 C1 N5 C6 11.0(14)
C3 C4 N5 C1 1.0(8)
C3 C4 N5 C6 177.7(7)
N2 P1 C11 C13 -69.3(6)
C15 P1 C11 C13 40.5(7)
Ru1 P1 C11 C13 -169.2(4)
N2 P1 C11 C14 51.0(6)
C15 P1 C11 C14 160.8(5)
Ru1 P1 C11 C14 -48.9(7)
N2 P1 C11 C12 169.8(5)
C15 P1 C11 C12 -80.4(6)
Ru1 P1 C11 C12 69.8(7)
N2 P1 C15 C16 -73.3(5)
C11 P1 C15 C16 175.1(5)
Ru1 P1 C15 C16 13.2(5)
N2 P1 C15 C18 45.5(6)
C11 P1 C15 C18 -66.0(6)
Ru1 P1 C15 C18 132.0(5)
N2 P1 C15 C17 171.3(5)
C11 P1 C15 C17 59.7(6)
Ru1 P1 C15 C17 -102.3(5)
C31 P2 C21 C22 -118.9(6)
C41 P2 C21 C22 -16.7(7)
Ru1 P2 C21 C22 109.1(6)
C31 P2 C21 C26 65.4(6)
C41 P2 C21 C26 167.6(6)
Ru1 P2 C21 C26 -66.6(6)
C26 C21 C22 C23 -1.0(11)
P2 C21 C22 C23 -176.6(6)
C21 C22 C23 C24 2.0(12)
C22 C23 C24 C25 -2.2(13)
C23 C24 C25 C26 1.3(13)
C24 C25 C26 C21 -0.3(12)
C22 C21 C26 C25 0.1(11)
P2 C21 C26 C25 175.9(6)
C21 P2 C31 C32 11.0(7)
C41 P2 C31 C32 -95.4(7)
Ru1 P2 C31 C32 139.9(6)
C21 P2 C31 C36 -174.7(6)
C41 P2 C31 C36 78.9(6)
Ru1 P2 C31 C36 -45.9(6)
C36 C31 C32 C33 -0.1(11)
P2 C31 C32 C33 174.1(6)
C31 C32 C33 C34 -0.6(13)
C32 C33 C34 C35 1.4(13)
C33 C34 C35 C36 -1.5(12)
C34 C35 C36 C31 0.8(12)
C32 C31 C36 C35 0.0(11)
P2 C31 C36 C35 -174.6(6)
C31 P2 C41 C46 -134.9(6)
C21 P2 C41 C46 119.0(6)
Ru1 P2 C41 C46 -6.7(7)
C31 P2 C41 C42 42.1(6)
C21 P2 C41 C42 -64.1(6)
Ru1 P2 C41 C42 170.3(5)
C46 C41 C42 C43 -1.7(11)
P2 C41 C42 C43 -178.8(6)
C41 C42 C43 C44 1.4(13)
C42 C43 C44 C45 -0.3(14)
C43 C44 C45 C46 -0.4(13)
C42 C41 C46 C45 1.0(11)
P2 C41 C46 C45 178.0(6)
C44 C45 C46 C41 0.1(12)
